data_2238221
loop_
_publ_author_name
'Sanders, Marisa B.'
'Leon, David'
'Ndichie, Eddy I.'
'Chan, Benny C.'

_publ_section_title
;
 1,3-Bis(chloromethyl)benzene
;
_journal_coeditor_code MW2106
_journal_issue 7
_journal_name_full 'Acta Crystallographica Section E'
_journal_page_first o1150
_journal_paper_doi 10.1107/S1600536813016383
_journal_volume 69
_journal_year 2013
_chemical_formula_iupac 'C8 H8 Cl2'
_chemical_formula_moiety 'C8 H8 Cl2'
_chemical_formula_sum 'C8 H8 Cl2'
_chemical_formula_weight 175.04
_chemical_name_common 'm-Xylylene dichloride'
_chemical_name_systematic
;
1,3-Bis(chloromethyl)benzene
;
_space_group_crystal_system orthorhombic
_space_group_IT_number 61
_space_group_name_Hall '-P 2ac 2ab'
_space_group_name_H-M_alt 'P b c a'
_symmetry_space_group_name_Hall '-P 2ac 2ab'
_symmetry_space_group_name_H-M 'P b c a'
_atom_sites_solution_hydrogens geom
_atom_sites_solution_primary direct
_atom_sites_solution_secondary difmap
_audit_creation_method 'APEX2 v2011.1-2'
_cell_angle_alpha 90.00
_cell_angle_beta 90.00
_cell_angle_gamma 90.00
_cell_formula_units_Z 8
_cell_length_a 8.5174(5)
_cell_length_b 12.3094(7)
_cell_length_c 15.2597(9)
_cell_measurement_reflns_used 120
_cell_measurement_temperature 100.(2)
_cell_measurement_theta_max 28.2270
_cell_measurement_theta_min 2.6900
_cell_volume 1599.89(16)
_computing_cell_refinement 'SAINT (Bruker, 2011)'
_computing_data_collection 'APEX2 (Bruker, 2011)'
_computing_data_reduction 'SAINT (Bruker, 2011)'
_computing_molecular_graphics 'CrystalMaker (CrystalMaker Software, 2009)'
_computing_publication_material 'enCIFer (Allen <i>et al.</i> 2004)'
_computing_structure_refinement 'SHELXL97 (Sheldrick, 2008)'
_computing_structure_solution 'SHELXS97 (Sheldrick, 2008)'
_diffrn_ambient_temperature 100.(2)
_diffrn_detector_area_resol_mean 8.3333
_diffrn_measured_fraction_theta_full 1.000
_diffrn_measured_fraction_theta_max 0.947
_diffrn_measurement_device_type 'Bruker APEXII CCD'
_diffrn_measurement_method '\w and \f'
_diffrn_radiation_monochromator graphite
_diffrn_radiation_source 'fine-focus sealed tube'
_diffrn_radiation_type 'Mo K\a'
_diffrn_radiation_wavelength 0.71073
_diffrn_reflns_av_R_equivalents 0.0255
_diffrn_reflns_av_sigmaI/netI 0.0142
_diffrn_reflns_limit_h_max 11
_diffrn_reflns_limit_h_min -11
_diffrn_reflns_limit_k_max 15
_diffrn_reflns_limit_k_min -15
_diffrn_reflns_limit_l_max 20
_diffrn_reflns_limit_l_min -20
_diffrn_reflns_number 17126
_diffrn_reflns_theta_full 25.00
_diffrn_reflns_theta_max 28.63
_diffrn_reflns_theta_min 2.67
_exptl_absorpt_coefficient_mu 0.727
_exptl_absorpt_correction_T_max 0.7458
_exptl_absorpt_correction_T_min 0.6653
_exptl_absorpt_correction_type multi-scan
_exptl_absorpt_process_details '(SADABS; Bruker, 2011)'
_exptl_crystal_colour colourless
_exptl_crystal_density_diffrn 1.453
_exptl_crystal_density_meas 1.453
_exptl_crystal_density_method 'not measured'
_exptl_crystal_description 'thick plate'
_exptl_crystal_F_000 720
_exptl_crystal_size_max 0.51
_exptl_crystal_size_mid 0.50
_exptl_crystal_size_min 0.10
_refine_diff_density_max 0.393
_refine_diff_density_min -0.235
_refine_ls_extinction_method none
_refine_ls_goodness_of_fit_ref 1.043
_refine_ls_hydrogen_treatment constr
_refine_ls_matrix_type full
_refine_ls_number_parameters 91
_refine_ls_number_reflns 1949
_refine_ls_number_restraints 0
_refine_ls_restrained_S_all 1.043
_refine_ls_R_factor_all 0.0265
_refine_ls_R_factor_gt 0.0232
_refine_ls_shift/su_max 0.001
_refine_ls_shift/su_mean 0.000
_refine_ls_structure_factor_coef Fsqd
_refine_ls_weighting_details 'calc w=1/[\s^2^(Fo^2^)+(0.0356P)^2^+0.6168P] where P=(Fo^2^+2Fc^2^)/3'
_refine_ls_weighting_scheme calc
_refine_ls_wR_factor_gt 0.0623
_refine_ls_wR_factor_ref 0.0644
_reflns_number_gt 1782
_reflns_number_total 1949
_reflns_threshold_expression I>2sigma(I)
_cod_data_source_file mw2106.cif
_cod_data_source_block I
_cod_database_code 2238221
_cod_database_fobs_code 2238221

loop_
_symmetry_equiv_pos_as_xyz
'x, y, z'
'x+1/2, -y+1/2, -z'
'-x, y+1/2, -z+1/2'
'-x+1/2, -y, z+1/2'
'-x, -y, -z'
'-x-1/2, y-1/2, z'
'x, -y-1/2, z-1/2'
'x-1/2, y, -z-1/2'

loop_
_atom_site_type_symbol
_atom_site_label
_atom_site_fract_x
_atom_site_fract_y
_atom_site_fract_z
_atom_site_U_iso_or_equiv
_atom_site_adp_type
_atom_site_calc_flag
_atom_site_refinement_flags
_atom_site_occupancy
_atom_site_symmetry_multiplicity
Cl Cl1 0.61622(3) 0.35365(2) 1.030229(18) 0.02078(9) Uani d . 1 1
Cl Cl2 0.83843(3) 0.32450(2) 0.660472(18) 0.02164(10) Uani d . 1 1
C C1 0.81471(14) 0.40672(11) 1.02366(8) 0.0210(3) Uani d . 1 1
H H1A 0.8343 0.4563 1.0736 0.025 Uiso calc R 1 1
H H1B 0.8909 0.3462 1.0272 0.025 Uiso calc R 1 1
C C2 0.83655(13) 0.46689(10) 0.93903(7) 0.0159(2) Uani d . 1 1
C C3 0.90389(13) 0.41528(9) 0.86690(8) 0.0161(2) Uani d . 1 1
H H3 0.9394 0.3424 0.8722 0.019 Uiso calc R 1 1
C C4 0.91971(13) 0.46956(9) 0.78693(7) 0.0165(2) Uani d . 1 1
C C5 0.98635(14) 0.41163(11) 0.70880(8) 0.0218(3) Uani d . 1 1
H H5A 1.0779 0.3675 0.7269 0.026 Uiso calc R 1 1
H H5B 1.0224 0.4654 0.6650 0.026 Uiso calc R 1 1
C C6 0.78830(13) 0.57490(10) 0.93140(8) 0.0182(2) Uani d . 1 1
H H6 0.7434 0.6110 0.9804 0.022 Uiso calc R 1 1
C C7 0.80570(15) 0.62972(10) 0.85252(8) 0.0209(2) Uani d . 1 1
H H7 0.7736 0.7034 0.8478 0.025 Uiso calc R 1 1
C C8 0.87016(14) 0.57693(10) 0.78021(8) 0.0196(2) Uani d . 1 1
H H8 0.8803 0.6144 0.7261 0.024 Uiso calc R 1 1

loop_
_atom_site_aniso_label
_atom_site_aniso_U_11
_atom_site_aniso_U_22
_atom_site_aniso_U_33
_atom_site_aniso_U_12
_atom_site_aniso_U_13
_atom_site_aniso_U_23
Cl1 0.01567(15) 0.02646(17) 0.02020(16) -0.00530(11) 0.00008(10) 0.00373(11)
Cl2 0.02070(16) 0.02609(17) 0.01814(15) -0.00366(11) 0.00164(10) -0.00641(11)
C1 0.0148(5) 0.0300(7) 0.0181(6) -0.0067(5) -0.0028(4) 0.0046(5)
C2 0.0113(5) 0.0219(6) 0.0145(5) -0.0039(4) -0.0025(4) 0.0009(4)
C3 0.0121(5) 0.0165(5) 0.0196(6) -0.0015(4) -0.0019(4) 0.0000(4)
C4 0.0117(5) 0.0216(6) 0.0162(5) -0.0028(4) -0.0004(4) -0.0022(4)
C5 0.0150(5) 0.0298(7) 0.0206(6) -0.0035(5) 0.0013(4) -0.0065(5)
C6 0.0158(5) 0.0216(6) 0.0173(5) -0.0008(4) 0.0018(4) -0.0041(4)
C7 0.0209(6) 0.0166(6) 0.0250(6) 0.0013(4) 0.0000(5) 0.0012(5)
C8 0.0192(5) 0.0227(6) 0.0171(5) -0.0017(5) 0.0000(4) 0.0039(5)

loop_
_atom_type_symbol
_atom_type_description
_atom_type_scat_dispersion_real
_atom_type_scat_dispersion_imag
_atom_type_scat_source
C C 0.0033 0.0016 'International Tables Vol C Tables 4.2.6.8 and 6.1.1.4'
H H 0.0000 0.0000 'International Tables Vol C Tables 4.2.6.8 and 6.1.1.4'
Cl Cl 0.1484 0.1585 'International Tables Vol C Tables 4.2.6.8 and 6.1.1.4'

loop_
_geom_angle_atom_site_label_1
_geom_angle_atom_site_label_2
_geom_angle_atom_site_label_3
_geom_angle
C2 C1 Cl1 109.92(8)
C2 C1 H1A 109.7
Cl1 C1 H1A 109.7
C2 C1 H1B 109.7
Cl1 C1 H1B 109.7
H1A C1 H1B 108.2
C3 C2 C6 119.28(11)
C3 C2 C1 120.37(11)
C6 C2 C1 120.35(11)
C2 C3 C4 120.73(11)
C2 C3 H3 119.6
C4 C3 H3 119.6
C8 C4 C3 119.29(11)
C8 C4 C5 120.50(11)
C3 C4 C5 120.19(11)
C4 C5 Cl2 109.97(8)
C4 C5 H5A 109.7
Cl2 C5 H5A 109.7
C4 C5 H5B 109.7
Cl2 C5 H5B 109.7
H5A C5 H5B 108.2
C7 C6 C2 120.25(11)
C7 C6 H6 119.9
C2 C6 H6 119.9
C6 C7 C8 120.14(11)
C6 C7 H7 119.9
C8 C7 H7 119.9
C4 C8 C7 120.28(11)
C4 C8 H8 119.9
C7 C8 H8 119.9

loop_
_geom_bond_atom_site_label_1
_geom_bond_atom_site_label_2
_geom_bond_distance
Cl1 C1 1.8152(12)
Cl2 C5 1.8115(12)
C1 C2 1.5004(16)
C1 H1A 0.9900
C1 H1B 0.9900
C2 C3 1.3944(16)
C2 C6 1.3964(17)
C3 C4 1.3978(16)
C3 H3 0.9500
C4 C8 1.3912(17)
C4 C5 1.5007(16)
C5 H5A 0.9900
C5 H5B 0.9900
C6 C7 1.3879(17)
C6 H6 0.9500
C7 C8 1.3933(17)
C7 H7 0.9500
C8 H8 0.9500
